data_4103455
loop_
_publ_author_name
'Mali H. Rosnes'
'Chiara Musumeci'
'Chullikkattil P. Pradeep'
'Jennifer S. Mathieson'
'De-Liang Long'
'Yu-Fei Song'
'Bruno Pignataro'
'Richard Cogdell'
'Leroy Cronin'

_publ_section_title
;
 Assembly of Modular Asymmetric Organic-Inorganic Polyoxometalate Hybrids
 into Anisotropic Nanostructures
;
_journal_name_full 'Journal of the American Chemical Society'
_journal_page_first 15490
_journal_page_last 15492
_journal_paper_doi 10.1021/ja1066338
_journal_volume 132
_journal_year 2010
_chemical_formula_moiety '3(C16 H36 N +), (C26 H46 Mn Mo6 O24 3-), 2(C2 H3 N)'
_chemical_formula_sum 'C78 H160 Mn Mo6 N5 O24'
_chemical_formula_weight 2182.69
_chemical_name_systematic
;
 ?
;
_space_group_IT_number 14
_symmetry_cell_setting monoclinic
_symmetry_space_group_name_Hall '-P 2ybc'
_symmetry_space_group_name_H-M 'P 1 21/c 1'
_atom_sites_solution_hydrogens geom
_atom_sites_solution_primary direct
_atom_sites_solution_secondary difmap
_audit_creation_method SHELXL-97
_cell_angle_alpha 90.00
_cell_angle_beta 99.830(2)
_cell_angle_gamma 90.00
_cell_formula_units_Z 4
_cell_length_a 23.9788(3)
_cell_length_b 16.1403(3)
_cell_length_c 25.4293(3)
_cell_measurement_reflns_used 25346
_cell_measurement_temperature 293(2)
_cell_measurement_theta_max 67.5
_cell_measurement_theta_min 3.25
_cell_volume 9697.3(3)
_computing_cell_refinement
;
CrysAlisPro, Oxford Diffraction Ltd.,
Version 1.171.33.55 (release 05-01-2010 CrysAlis171 .NET)
(compiled Jan  5 2010,16:28:46)
;
_computing_data_collection
;
CrysAlisPro, Oxford Diffraction Ltd.,
Version 1.171.33.55 (release 05-01-2010 CrysAlis171 .NET)
(compiled Jan  5 2010,16:28:46)
;
_computing_data_reduction
;
CrysAlisPro, Oxford Diffraction Ltd.,
Version 1.171.33.55 (release 05-01-2010 CrysAlis171 .NET)
(compiled Jan  5 2010,16:28:46)
;
_computing_structure_refinement 'SHELXL-97 (Sheldrick, 2008)'
_computing_structure_solution 'SHELXS-97 (Sheldrick, 2008)'
_diffrn_ambient_temperature 293(2)
_diffrn_detector_area_resol_mean 10.44
_diffrn_measured_fraction_theta_full 0.986
_diffrn_measured_fraction_theta_max 0.986
_diffrn_measurement_device_type 'Oxford Xcalibur, Atlas, Gemini ultra'
_diffrn_measurement_method '\w & \p scans'
_diffrn_radiation_monochromator graphite
_diffrn_radiation_source 'fine-focus sealed tube'
_diffrn_radiation_type CuK\a
_diffrn_radiation_wavelength 1.54184
_diffrn_reflns_av_R_equivalents 0.0503
_diffrn_reflns_av_sigmaI/netI 0.0385
_diffrn_reflns_limit_h_max 28
_diffrn_reflns_limit_h_min -28
_diffrn_reflns_limit_k_max 19
_diffrn_reflns_limit_k_min -16
_diffrn_reflns_limit_l_max 29
_diffrn_reflns_limit_l_min -30
_diffrn_reflns_number 70117
_diffrn_reflns_theta_full 67.59
_diffrn_reflns_theta_max 67.59
_diffrn_reflns_theta_min 3.26
_diffrn_standards_decay_% none
_diffrn_standards_number 71791
_exptl_absorpt_coefficient_mu 7.733
_exptl_absorpt_correction_T_max 0.540
_exptl_absorpt_correction_T_min 0.411
_exptl_absorpt_correction_type analytical
_exptl_absorpt_process_details
;
CrysAlisPro, Oxford Diffraction Ltd.,
Version 1.171.33.55 (release 05-01-2010 CrysAlis171 .NET)
(compiled Jan  5 2010,16:28:46)
Analytical numeric absorption correction using a multifaceted crystal
            model based on expressions derived by R.C. Clark & J.S. Reid.
(Clark, R. C. & Reid, J. S. (1995). Acta Cryst. A51, 887-897)
;
_exptl_crystal_colour colourless
_exptl_crystal_density_diffrn 1.495
_exptl_crystal_density_meas ?
_exptl_crystal_density_method 'not measured'
_exptl_crystal_description block
_exptl_crystal_F_000 4528
_exptl_crystal_size_max 0.19
_exptl_crystal_size_mid 0.15
_exptl_crystal_size_min 0.14
_refine_diff_density_max 1.10
_refine_diff_density_min -0.97
_refine_diff_density_rms 0.11
_refine_ls_extinction_coef none
_refine_ls_extinction_method none
_refine_ls_goodness_of_fit_ref 1.040
_refine_ls_hydrogen_treatment constr
_refine_ls_matrix_type full
_refine_ls_number_parameters 940
_refine_ls_number_reflns 17289
_refine_ls_number_restraints 10
_refine_ls_restrained_S_all 1.041
_refine_ls_R_factor_all 0.0802
_refine_ls_R_factor_gt 0.0539
_refine_ls_shift/su_max 0.001
_refine_ls_shift/su_mean 0.000
_refine_ls_structure_factor_coef Fsqd
_refine_ls_weighting_details 'calc w=1/[\s^2^(Fo^2^)+(0.0626P)^2^+49.7577P] where P=(Fo^2^+2Fc^2^)/3'
_refine_ls_weighting_scheme calc
_refine_ls_wR_factor_gt 0.1406
_refine_ls_wR_factor_ref 0.1584
_reflns_number_gt 12237
_reflns_number_total 17289
_reflns_threshold_expression >2\s(I)
_cod_data_source_file ja1066338_si_002_2.cif
_cod_data_source_block mr377b
_cod_depositor_comments
;
The following automatic conversions were performed:

'_exptl_crystal_density_meas' value 'none' was changed to '?' - the
value is perceived as not measured.

Automatic conversion script
Id: cif_fix_values 3008 2015-01-20 13:52:24Z robertas 
;
_cod_original_cell_volume 9697.3(2)
_cod_database_code 4103455

loop_
_symmetry_equiv_pos_as_xyz
'x, y, z'
'-x, y+1/2, -z+1/2'
'-x, -y, -z'
'x, -y-1/2, z-1/2'

loop_
_atom_site_label
_atom_site_type_symbol
_atom_site_fract_x
_atom_site_fract_y
_atom_site_fract_z
_atom_site_U_iso_or_equiv
_atom_site_adp_type
_atom_site_occupancy
_atom_site_symmetry_multiplicity
_atom_site_calc_flag
_atom_site_refinement_flags
_atom_site_disorder_assembly
_atom_site_disorder_group
Mo1 Mo 0.18915(2) 0.98390(4) 0.81173(2) 0.03967(14) Uani 1 1 d . . .
Mo2 Mo 0.16649(2) 0.70873(4) 0.66215(2) 0.04182(15) Uani 1 1 d . . .
Mo3 Mo 0.10923(2) 0.83891(4) 0.74062(2) 0.04186(15) Uani 1 1 d . . .
Mo4 Mo 0.30528(2) 0.72556(4) 0.65423(2) 0.03817(14) Uani 1 1 d . . .
Mo5 Mo 0.38612(2) 0.86940(4) 0.72651(2) 0.04222(15) Uani 1 1 d . . .
Mo6 Mo 0.32739(2) 0.99702(4) 0.80599(2) 0.04281(15) Uani 1 1 d . . .
Mn1 Mn 0.24739(4) 0.85356(6) 0.73325(4) 0.0313(2) Uani 1 1 d . . .
O1 O 0.20181(18) 0.8430(3) 0.79066(17) 0.0371(10) Uani 1 1 d . . .
O2 O 0.29307(18) 0.8643(3) 0.67573(18) 0.0392(10) Uani 1 1 d . . .
O3 O 0.36406(18) 0.7559(3) 0.71248(18) 0.0400(10) Uani 1 1 d . . .
O4 O 0.17441(19) 0.8506(3) 0.68100(18) 0.0434(11) Uani 1 1 d . . .
O5 O 0.1104(2) 0.7228(4) 0.6129(2) 0.0578(15) Uani 1 1 d . . .
O6 O 0.3127(2) 0.6206(3) 0.6591(2) 0.0506(12) Uani 1 1 d . . .
O7 O 0.0538(2) 0.8553(4) 0.6904(2) 0.0574(14) Uani 1 1 d . . .
O8 O 0.0804(2) 0.8136(3) 0.7950(2) 0.0523(13) Uani 1 1 d . . .
O9 O 0.13074(19) 0.9527(3) 0.75373(18) 0.0433(11) Uani 1 1 d . . .
O10 O 0.3336(2) 0.7518(3) 0.6000(2) 0.0498(12) Uani 1 1 d . . .
O11 O 0.32070(18) 0.8562(3) 0.78522(18) 0.0379(10) Uani 1 1 d . . .
O12 O 0.24347(19) 0.9741(3) 0.74263(18) 0.0408(11) Uani 1 1 d . . .
O13 O 0.1578(2) 0.9594(3) 0.86540(19) 0.0502(12) Uani 1 1 d . . .
O14 O 0.25136(17) 0.7329(3) 0.72411(17) 0.0374(10) Uani 1 1 d . . .
O15 O 0.13450(18) 0.7299(3) 0.72510(18) 0.0431(11) Uani 1 1 d . . .
O16 O 0.3611(2) 0.9777(3) 0.7436(2) 0.0480(12) Uani 1 1 d . . .
O17 O 0.26708(19) 0.9686(3) 0.84365(18) 0.0414(11) Uani 1 1 d . . .
O18 O 0.1738(2) 0.6035(3) 0.6693(2) 0.0531(13) Uani 1 1 d . . .
O19 O 0.4146(2) 0.8943(4) 0.6719(2) 0.0613(15) Uani 1 1 d . . .
O20 O 0.3824(2) 0.9820(4) 0.8567(2) 0.0559(14) Uani 1 1 d . . .
O21 O 0.4423(2) 0.8531(3) 0.7761(2) 0.0579(14) Uani 1 1 d . . .
O22 O 0.1841(2) 1.0883(3) 0.8047(2) 0.0569(14) Uani 1 1 d . . .
O23 O 0.3203(3) 1.1010(3) 0.7994(2) 0.0622(15) Uani 1 1 d . . .
O24 O 0.22627(19) 0.7366(3) 0.62393(17) 0.0426(11) Uani 1 1 d . . .
N1 N 0.4882(3) 0.6078(5) 0.6952(3) 0.0611(19) Uani 1 1 d . . .
N2 N 0.0176(3) 0.5723(6) 0.7541(3) 0.075(2) Uani 1 1 d . . .
N3 N 0.2014(3) 0.9701(4) 0.0182(2) 0.0541(16) Uani 1 1 d . J .
N4 N -0.0598(8) 0.9818(12) 0.5432(7) 0.108(5) Uiso 0.60 1 d P . .
N5 N 0.1448(18) 0.263(3) 0.7166(17) 0.116(12) Uiso 0.30 1 d P . .
N5' N 0.1280(17) 0.319(3) 0.7441(16) 0.114(12) Uiso 0.30 1 d P . .
C1 C 0.2294(3) 1.0218(5) 0.6942(3) 0.0486(18) Uani 1 1 d . A .
H1A H 0.2595 1.0614 0.6927 0.058 Uiso 1 1 calc R . .
H1B H 0.1952 1.0530 0.6959 0.058 Uiso 1 1 calc R . .
C2 C 0.2740(3) 0.9245(5) 0.6348(3) 0.0493(18) Uani 1 1 d . A .
H2A H 0.2669 0.8966 0.6005 0.059 Uiso 1 1 calc R . .
H2B H 0.3041 0.9644 0.6338 0.059 Uiso 1 1 calc R . .
C3 C 0.1687(3) 0.9125(5) 0.6400(3) 0.0496(18) Uani 1 1 d . A .
H3A H 0.1355 0.9456 0.6422 0.059 Uiso 1 1 calc R . .
H3B H 0.1625 0.8850 0.6056 0.059 Uiso 1 1 calc R . .
C4 C 0.2203(3) 0.9712(5) 0.6427(3) 0.0487(18) Uani 1 1 d . . .
C5 C 0.2044(4) 1.0316(6) 0.5946(4) 0.066(2) Uani 1 1 d . A 1
H5A H 0.1958 0.9983 0.5625 0.079 Uiso 1 1 calc R A 1
H5B H 0.1697 1.0596 0.5990 0.079 Uiso 1 1 calc R A 1
C6 C 0.2446(6) 1.0947(9) 0.5851(5) 0.116(5) Uani 1 1 d . A 1
H6A H 0.2808 1.0685 0.5840 0.139 Uiso 1 1 calc R A 1
H6B H 0.2498 1.1333 0.6148 0.139 Uiso 1 1 calc R A 1
C7 C 0.2252(6) 1.1467(10) 0.5296(5) 0.094(5) Uani 0.80 1 d P A 1
H7A H 0.2148 1.1086 0.5001 0.112 Uiso 0.80 1 calc PR A 1
H7B H 0.1926 1.1809 0.5324 0.112 Uiso 0.80 1 calc PR A 1
C8 C 0.2759(7) 1.2029(10) 0.5193(6) 0.096(4) Uiso 0.80 1 d P A 1
H8A H 0.2878 1.2392 0.5495 0.115 Uiso 0.80 1 calc PR A 1
H8B H 0.3078 1.1689 0.5139 0.115 Uiso 0.80 1 calc PR A 1
C9 C 0.2542(7) 1.2544(10) 0.4686(7) 0.088(4) Uiso 0.70 1 d P A 1
H9A H 0.2225 1.2875 0.4756 0.105 Uiso 0.70 1 calc PR A 1
H9B H 0.2397 1.2161 0.4401 0.105 Uiso 0.70 1 calc PR A 1
C8' C 0.305(3) 1.139(4) 0.465(3) 0.099(18) Uiso 0.20 1 d P B 2
C9' C 0.2936(14) 1.199(2) 0.4275(13) 0.068(8) Uiso 0.30 1 d P B 2
C10 C 0.2980(9) 1.3152(14) 0.4469(9) 0.127(7) Uiso 0.70 1 d P A 1
H10A H 0.2774 1.3497 0.4189 0.152 Uiso 0.70 1 calc PR A 1
H10B H 0.3149 1.3514 0.4757 0.152 Uiso 0.70 1 calc PR A 1
C11 C 0.3368(11) 1.2783(16) 0.4289(10) 0.143(8) Uiso 0.70 1 d P A 1
H11A H 0.3569 1.2459 0.4583 0.172 Uiso 0.70 1 calc PR A 1
H11B H 0.3629 1.3210 0.4214 0.172 Uiso 0.70 1 calc PR A 1
C12 C 0.3296(11) 1.2306(17) 0.3886(11) 0.098(7) Uiso 0.50 1 d P A 1
H12 H 0.3241 1.2572 0.3557 0.118 Uiso 0.50 1 calc PR A 1
C13 C 0.3285(13) 1.149(2) 0.3863(14) 0.132(10) Uiso 0.50 1 d P A 1
H13A H 0.3337 1.1177 0.4176 0.158 Uiso 0.50 1 calc PR A 1
H13B H 0.3227 1.1220 0.3534 0.158 Uiso 0.50 1 calc PR A 1
C14 C 0.2757(3) 0.7366(4) 0.8242(3) 0.0383(15) Uani 1 1 d . . .
C15 C 0.2218(3) 0.7836(4) 0.8323(3) 0.0400(15) Uani 1 1 d . . .
H15A H 0.1920 0.7436 0.8341 0.048 Uiso 1 1 calc R . .
H15B H 0.2294 0.8124 0.8662 0.048 Uiso 1 1 calc R . .
C16 C 0.2655(3) 0.6849(4) 0.7726(3) 0.0414(15) Uani 1 1 d . . .
H16A H 0.2993 0.6528 0.7707 0.050 Uiso 1 1 calc R . .
H16B H 0.2350 0.6461 0.7745 0.050 Uiso 1 1 calc R . .
C17 C 0.3264(3) 0.7937(4) 0.8268(3) 0.0413(16) Uani 1 1 d . . .
H17A H 0.3328 0.8213 0.8612 0.050 Uiso 1 1 calc R . .
H17B H 0.3596 0.7604 0.8246 0.050 Uiso 1 1 calc R . .
C18 C 0.2897(3) 0.6733(5) 0.8702(3) 0.0457(17) Uani 1 1 d . . .
H18A H 0.2585 0.6346 0.8677 0.055 Uiso 1 1 calc R . .
H18B H 0.3227 0.6420 0.8645 0.055 Uiso 1 1 calc R . .
C19 C 0.3012(4) 0.7073(5) 0.9269(3) 0.063(2) Uani 1 1 d . . .
H19A H 0.3355 0.7404 0.9313 0.075 Uiso 1 1 calc R . .
H19B H 0.2703 0.7437 0.9317 0.075 Uiso 1 1 calc R . .
C20 C 0.3078(4) 0.6413(5) 0.9701(3) 0.059(2) Uani 1 1 d . . .
H20A H 0.3083 0.6681 1.0043 0.071 Uiso 1 1 calc R . .
H20B H 0.2750 0.6051 0.9638 0.071 Uiso 1 1 calc R . .
C21 C 0.3598(4) 0.5897(6) 0.9731(3) 0.064(2) Uani 1 1 d . . .
H21A H 0.3920 0.6257 0.9721 0.077 Uiso 1 1 calc R . .
H21B H 0.3558 0.5537 0.9422 0.077 Uiso 1 1 calc R . .
C22 C 0.3714(4) 0.5364(6) 1.0242(4) 0.069(3) Uani 1 1 d . . .
H22A H 0.3739 0.5725 1.0550 0.083 Uiso 1 1 calc R . .
H22B H 0.3396 0.4994 1.0246 0.083 Uiso 1 1 calc R . .
C23 C 0.4254(5) 0.4851(7) 1.0294(4) 0.087(3) Uani 1 1 d . . .
H23A H 0.4222 0.4470 0.9995 0.105 Uiso 1 1 calc R . .
H23B H 0.4570 0.5218 1.0275 0.105 Uiso 1 1 calc R . .
C24 C 0.4374(5) 0.4363(7) 1.0808(4) 0.089(3) Uani 1 1 d . . .
H24A H 0.4089 0.3936 1.0802 0.106 Uiso 1 1 calc R . .
H24B H 0.4347 0.4730 1.1104 0.106 Uiso 1 1 calc R . .
C25 C 0.4959(6) 0.3960(9) 1.0897(5) 0.104(4) Uani 1 1 d . . .
H25 H 0.5267 0.4295 1.0865 0.125 Uiso 1 1 calc R . .
C26 C 0.5059(7) 0.3182(8) 1.1013(6) 0.128(5) Uani 1 1 d . . .
H26A H 0.4762 0.2827 1.1048 0.154 Uiso 1 1 calc R . .
H26B H 0.5428 0.2981 1.1061 0.154 Uiso 1 1 calc R . .
C27 C 0.4658(3) 0.6763(5) 0.6555(4) 0.061(2) Uani 1 1 d . . .
H27A H 0.4295 0.6587 0.6358 0.073 Uiso 1 1 calc R . .
H27B H 0.4591 0.7253 0.6756 0.073 Uiso 1 1 calc R . .
C28 C 0.5032(4) 0.6998(6) 0.6163(4) 0.068(2) Uani 1 1 d . . .
H28A H 0.5056 0.6540 0.5920 0.082 Uiso 1 1 calc R . .
H28B H 0.5410 0.7117 0.6350 0.082 Uiso 1 1 calc R . .
C29 C 0.4791(5) 0.7755(7) 0.5850(4) 0.081(3) Uani 1 1 d . . .
H29A H 0.4402 0.7647 0.5686 0.097 Uiso 1 1 calc R . .
H29B H 0.4792 0.8220 0.6092 0.097 Uiso 1 1 calc R . .
C30 C 0.5114(7) 0.7967(10) 0.5441(6) 0.134(5) Uiso 1 1 d . . .
H30A H 0.5499 0.8075 0.5602 0.202 Uiso 1 1 calc R . .
H30B H 0.4955 0.8453 0.5255 0.202 Uiso 1 1 calc R . .
H30C H 0.5103 0.7515 0.5194 0.202 Uiso 1 1 calc R . .
C31 C 0.4435(4) 0.5935(6) 0.7302(4) 0.069(2) Uiso 1 1 d . D .
H31A H 0.4078 0.5812 0.7073 0.083 Uiso 1 1 calc R . .
H31B H 0.4386 0.6445 0.7490 0.083 Uiso 1 1 calc R . .
C32 C 0.4569(5) 0.5234(8) 0.7713(5) 0.093(3) Uiso 1 1 d . . .
H32A H 0.4915 0.5358 0.7958 0.112 Uiso 1 1 calc R C 1
H32B H 0.4622 0.4718 0.7533 0.112 Uiso 1 1 calc R C 1
C33 C 0.4073(6) 0.5148(9) 0.8025(6) 0.119(5) Uiso 1 1 d D D 1
H33A H 0.4162 0.4728 0.8300 0.142 Uiso 1 1 calc R D 1
H33B H 0.4014 0.5669 0.8197 0.142 Uiso 1 1 calc R D 1
C34' C 0.4101(10) 0.4339(13) 0.8362(9) 0.094(7) Uiso 0.50 1 d PD E 2
C34 C 0.3568(13) 0.492(3) 0.7662(15) 0.153(16) Uiso 0.40 1 d PD . .
H34A H 0.3493 0.5322 0.7382 0.230 Uiso 0.40 1 calc PR D 1
H34B H 0.3255 0.4896 0.7851 0.230 Uiso 0.40 1 calc PR D 1
H34C H 0.3621 0.4384 0.7511 0.230 Uiso 0.40 1 calc PR D 1
C35 C 0.5460(4) 0.6337(7) 0.7273(4) 0.082(3) Uani 1 1 d . . .
H35A H 0.5590 0.5904 0.7529 0.099 Uiso 1 1 calc R . .
H35B H 0.5730 0.6375 0.7030 0.099 Uiso 1 1 calc R . .
C36 C 0.5465(5) 0.7144(8) 0.7568(5) 0.101(4) Uani 1 1 d . . .
H36A H 0.5281 0.7069 0.7876 0.122 Uiso 1 1 calc R . .
H36B H 0.5253 0.7554 0.7337 0.122 Uiso 1 1 calc R . .
C37 C 0.6065(6) 0.7456(9) 0.7751(6) 0.119(5) Uiso 1 1 d . . .
H37A H 0.6268 0.7478 0.7453 0.143 Uiso 1 1 calc R . .
H37B H 0.6058 0.8007 0.7902 0.143 Uiso 1 1 calc R . .
C38 C 0.6342(7) 0.6866(10) 0.8160(7) 0.143(6) Uiso 1 1 d . . .
H38A H 0.6153 0.6879 0.8464 0.214 Uiso 1 1 calc R . .
H38B H 0.6731 0.7021 0.8269 0.214 Uiso 1 1 calc R . .
H38C H 0.6322 0.6317 0.8014 0.214 Uiso 1 1 calc R . .
C39 C 0.4985(3) 0.5293(6) 0.6658(4) 0.066(2) Uani 1 1 d . . .
H39A H 0.5173 0.4897 0.6916 0.079 Uiso 1 1 calc R . .
H39B H 0.5242 0.5420 0.6413 0.079 Uiso 1 1 calc R . .
C40 C 0.4458(4) 0.4887(6) 0.6345(4) 0.071(2) Uani 1 1 d . . .
H40A H 0.4240 0.5290 0.6114 0.085 Uiso 1 1 calc R . .
H40B H 0.4223 0.4671 0.6589 0.085 Uiso 1 1 calc R . .
C41 C 0.4644(5) 0.4182(8) 0.6013(5) 0.095(3) Uiso 1 1 d . . .
H41A H 0.4884 0.4406 0.5776 0.114 Uiso 1 1 calc R . .
H41B H 0.4867 0.3788 0.6249 0.114 Uiso 1 1 calc R . .
C42 C 0.4148(7) 0.3730(10) 0.5681(7) 0.143(6) Uiso 1 1 d . . .
H42A H 0.3885 0.3564 0.5907 0.214 Uiso 1 1 calc R . .
H42B H 0.4283 0.3249 0.5520 0.214 Uiso 1 1 calc R . .
H42C H 0.3961 0.4093 0.5407 0.214 Uiso 1 1 calc R . .
C43 C 0.0051(4) 0.6482(7) 0.7201(4) 0.081(3) Uani 1 1 d . . .
H43A H 0.0308 0.6491 0.6945 0.097 Uiso 1 1 calc R . .
H43B H 0.0135 0.6964 0.7429 0.097 Uiso 1 1 calc R . .
C44 C -0.0555(4) 0.6575(8) 0.6892(5) 0.097(4) Uani 1 1 d . . .
H44A H -0.0655 0.6093 0.6669 0.117 Uiso 1 1 calc R . .
H44B H -0.0819 0.6613 0.7142 0.117 Uiso 1 1 calc R . .
C45 C -0.0598(5) 0.7331(9) 0.6556(6) 0.115(5) Uani 1 1 d . . .
H45A H -0.0332 0.7286 0.6310 0.138 Uiso 1 1 calc R . .
H45B H -0.0489 0.7807 0.6784 0.138 Uiso 1 1 calc R . .
C46 C -0.1194(7) 0.7481(10) 0.6236(6) 0.140(6) Uiso 1 1 d . . .
H46A H -0.1345 0.6970 0.6080 0.210 Uiso 1 1 calc R . .
H46B H -0.1173 0.7878 0.5958 0.210 Uiso 1 1 calc R . .
H46C H -0.1437 0.7690 0.6469 0.210 Uiso 1 1 calc R . .
C47 C 0.0781(4) 0.5817(7) 0.7826(4) 0.079(3) Uani 1 1 d . G .
H47A H 0.1027 0.5850 0.7561 0.095 Uiso 1 1 calc R . .
H47B H 0.0814 0.6337 0.8021 0.095 Uiso 1 1 calc R . .
C48 C 0.0989(5) 0.5124(8) 0.8212(4) 0.092(4) Uani 1 1 d . . .
H48A H 0.0910 0.4594 0.8035 0.110 Uiso 1 1 calc R F 1
H48B H 0.0790 0.5144 0.8513 0.110 Uiso 1 1 calc R F 1
C49 C 0.1624(4) 0.5211(8) 0.8407(4) 0.090(3) Uani 1 1 d D G 1
H49A H 0.1817 0.5106 0.8109 0.108 Uiso 1 1 calc R G 1
H49B H 0.1701 0.5780 0.8519 0.108 Uiso 1 1 calc R G 1
C50 C 0.1870(9) 0.4659(12) 0.8854(7) 0.104(6) Uiso 0.60 1 d PD G 1
H50A H 0.1630 0.4659 0.9121 0.156 Uiso 0.60 1 calc PR G 1
H50B H 0.2239 0.4856 0.9009 0.156 Uiso 0.60 1 calc PR G 1
H50C H 0.1899 0.4106 0.8723 0.156 Uiso 0.60 1 calc PR G 1
C50' C 0.1954(12) 0.4792(19) 0.8020(11) 0.096(9) Uiso 0.40 1 d PD H 2
C51 C 0.0096(4) 0.4948(6) 0.7207(4) 0.071(3) Uani 1 1 d . . .
H51A H -0.0297 0.4924 0.7035 0.086 Uiso 1 1 calc R . .
H51B H 0.0164 0.4476 0.7446 0.086 Uiso 1 1 calc R . .
C52 C 0.0463(4) 0.4848(9) 0.6779(5) 0.104(4) Uani 1 1 d . . .
H52A H 0.0386 0.5300 0.6525 0.124 Uiso 1 1 calc R . .
H52B H 0.0858 0.4878 0.6943 0.124 Uiso 1 1 calc R . .
C53 C 0.0356(4) 0.4036(8) 0.6485(5) 0.089(3) Uani 1 1 d . . .
H53A H 0.0365 0.3592 0.6744 0.107 Uiso 1 1 calc R . .
H53B H 0.0659 0.3937 0.6284 0.107 Uiso 1 1 calc R . .
C54 C -0.0215(4) 0.4008(8) 0.6100(4) 0.091(3) Uani 1 1 d . . .
H54A H -0.0519 0.4017 0.6302 0.137 Uiso 1 1 calc R . .
H54B H -0.0237 0.3509 0.5892 0.137 Uiso 1 1 calc R . .
H54C H -0.0245 0.4480 0.5867 0.137 Uiso 1 1 calc R . .
C55 C -0.0226(4) 0.5629(8) 0.7944(4) 0.087(4) Uani 1 1 d . . .
H55A H -0.0131 0.5123 0.8146 0.104 Uiso 1 1 calc R . .
H55B H -0.0609 0.5573 0.7752 0.104 Uiso 1 1 calc R . .
C56 C -0.0202(5) 0.6358(9) 0.8333(4) 0.107(5) Uani 1 1 d . . .
H56A H 0.0177 0.6414 0.8536 0.128 Uiso 1 1 calc R . .
H56B H -0.0299 0.6868 0.8137 0.128 Uiso 1 1 calc R . .
C57 C -0.0623(6) 0.6191(10) 0.8708(6) 0.128(6) Uani 1 1 d . . .
H57A H -0.0999 0.6139 0.8497 0.153 Uiso 1 1 calc R . .
H57B H -0.0529 0.5666 0.8886 0.153 Uiso 1 1 calc R . .
C58 C -0.0638(7) 0.6850(11) 0.9125(5) 0.153(8) Uani 1 1 d . . .
H58A H -0.0259 0.6990 0.9287 0.229 Uiso 1 1 calc R . .
H58B H -0.0841 0.6646 0.9393 0.229 Uiso 1 1 calc R . .
H58C H -0.0825 0.7334 0.8961 0.229 Uiso 1 1 calc R . .
C59 C 0.2508(3) 0.9700(5) -0.0120(3) 0.0542(19) Uani 1 1 d . . .
H59A H 0.2370 0.9501 -0.0478 0.065 Uiso 1 1 calc R . .
H59B H 0.2626 1.0270 -0.0151 0.065 Uiso 1 1 calc R . .
C60 C 0.3027(3) 0.9199(6) 0.0104(3) 0.059(2) Uani 1 1 d . . .
H60A H 0.3193 0.9408 0.0454 0.071 Uiso 1 1 calc R . .
H60B H 0.2924 0.8624 0.0142 0.071 Uiso 1 1 calc R . .
C61 C 0.3451(4) 0.9265(6) -0.0272(4) 0.067(2) Uani 1 1 d . . .
H61A H 0.3277 0.9068 -0.0622 0.081 Uiso 1 1 calc R . .
H61B H 0.3550 0.9843 -0.0306 0.081 Uiso 1 1 calc R . .
C62 C 0.3981(4) 0.8775(9) -0.0083(4) 0.101(4) Uani 1 1 d . . .
H62A H 0.4175 0.9003 0.0246 0.152 Uiso 1 1 calc R . .
H62B H 0.4223 0.8800 -0.0348 0.152 Uiso 1 1 calc R . .
H62C H 0.3883 0.8208 -0.0029 0.152 Uiso 1 1 calc R . .
C63 C 0.1788(4) 0.8830(5) 0.0226(3) 0.057(2) Uani 1 1 d . . .
H63A H 0.2072 0.8514 0.0459 0.068 Uiso 1 1 calc R . .
H63B H 0.1458 0.8865 0.0398 0.068 Uiso 1 1 calc R . .
C64 C 0.1625(4) 0.8349(6) -0.0287(3) 0.060(2) Uani 1 1 d . . .
H64A H 0.1954 0.8274 -0.0456 0.072 Uiso 1 1 calc R . .
H64B H 0.1344 0.8657 -0.0530 0.072 Uiso 1 1 calc R . .
C65 C 0.1387(5) 0.7515(7) -0.0173(4) 0.082(3) Uani 1 1 d . . .
H65A H 0.1654 0.7239 0.0101 0.098 Uiso 1 1 calc R . .
H65B H 0.1040 0.7599 -0.0031 0.098 Uiso 1 1 calc R . .
C66 C 0.1264(5) 0.6962(8) -0.0648(4) 0.094(4) Uani 1 1 d . . .
H66A H 0.1026 0.7248 -0.0933 0.141 Uiso 1 1 calc R . .
H66B H 0.1075 0.6472 -0.0557 0.141 Uiso 1 1 calc R . .
H66C H 0.1612 0.6810 -0.0761 0.141 Uiso 1 1 calc R . .
C67 C 0.1576(4) 1.0259(6) -0.0135(3) 0.066(2) Uani 1 1 d . J .
H67A H 0.1479 1.0029 -0.0491 0.079 Uiso 1 1 calc R . .
H67B H 0.1752 1.0793 -0.0169 0.079 Uiso 1 1 calc R . .
C68 C 0.1026(5) 1.0410(8) 0.0075(5) 0.101(4) Uiso 1 1 d . . .
H68A H 0.0819 0.9894 0.0081 0.121 Uiso 1 1 calc R I 1
H68B H 0.1107 1.0626 0.0436 0.121 Uiso 1 1 calc R I 1
C69 C 0.0674(6) 1.1031(10) -0.0290(6) 0.101(5) Uiso 0.80 1 d PD J 1
H69A H 0.0890 1.1542 -0.0270 0.122 Uiso 0.80 1 calc PR J 1
H69B H 0.0648 1.0825 -0.0652 0.122 Uiso 0.80 1 calc PR J 1
C70 C 0.0107(7) 1.1247(12) -0.0217(8) 0.089(5) Uiso 0.60 1 d PD J 1
H70A H -0.0157 1.0861 -0.0409 0.134 Uiso 0.60 1 calc PR J 1
H70B H 0.0019 1.1796 -0.0350 0.134 Uiso 0.60 1 calc PR J 1
H70C H 0.0084 1.1226 0.0156 0.134 Uiso 0.60 1 calc PR J 1
C70' C 0.0754(15) 1.1690(18) 0.0107(12) 0.107(10) Uiso 0.40 1 d PD K 2
C71 C 0.2190(4) 1.0001(6) 0.0750(3) 0.068(3) Uani 1 1 d . . .
H71A H 0.1866 0.9955 0.0930 0.081 Uiso 1 1 calc R L 1
H71B H 0.2479 0.9628 0.0929 0.081 Uiso 1 1 calc R L 1
C72 C 0.2413(5) 1.0870(7) 0.0824(4) 0.092(3) Uani 1 1 d D M 1
H72A H 0.2102 1.1262 0.0773 0.110 Uiso 1 1 calc R M 1
H72B H 0.2656 1.0990 0.0564 0.110 Uiso 1 1 calc R M 1
C73 C 0.2756(8) 1.0944(14) 0.1401(6) 0.100(6) Uiso 0.60 1 d PD M 1
H73A H 0.3100 1.0621 0.1416 0.120 Uiso 0.60 1 calc PR M 1
H73B H 0.2870 1.1518 0.1458 0.120 Uiso 0.60 1 calc PR M 1
C74 C 0.2484(10) 1.0685(15) 0.1854(8) 0.149(9) Uiso 0.70 1 d PD M 1
H74A H 0.2093 1.0558 0.1726 0.224 Uiso 0.70 1 calc PR M 1
H74B H 0.2509 1.1127 0.2109 0.224 Uiso 0.70 1 calc PR M 1
H74C H 0.2673 1.0204 0.2020 0.224 Uiso 0.70 1 calc PR M 1
C73' C 0.2373(10) 1.1258(12) 0.1376(6) 0.064(6) Uiso 0.40 1 d PD N 2
C74' C 0.2833(15) 1.072(2) 0.1789(14) 0.041(8) Uiso 0.20 1 d P N 2
C75 C -0.0188(7) 0.9383(10) 0.5513(7) 0.129(5) Uiso 1 1 d . . .
C76 C 0.0225(5) 0.8739(7) 0.5566(5) 0.090(3) Uiso 1 1 d . . .
H76A H 0.0051 0.8234 0.5421 0.135 Uiso 1 1 calc R . .
H76B H 0.0378 0.8661 0.5936 0.135 Uiso 1 1 calc R . .
H76C H 0.0523 0.8890 0.5376 0.135 Uiso 1 1 calc R . .
C77 C 0.2008(13) 0.2435(19) 0.7318(13) 0.114(9) Uiso 0.50 1 d P . .
C78 C 0.2357(8) 0.2507(11) 0.7657(7) 0.105(5) Uiso 0.80 1 d P . .
C77' C 0.1734(13) 0.2891(18) 0.7527(12) 0.104(8) Uiso 0.50 1 d P . .
C78' C 0.182(2) 0.241(3) 0.668(2) 0.081(14) Uiso 0.20 1 d P . .

loop_
_atom_site_aniso_label
_atom_site_aniso_U_11
_atom_site_aniso_U_22
_atom_site_aniso_U_33
_atom_site_aniso_U_23
_atom_site_aniso_U_13
_atom_site_aniso_U_12
Mo1 0.0329(3) 0.0482(3) 0.0379(3) 0.0021(2) 0.0062(2) 0.0051(2)
Mo2 0.0277(3) 0.0618(4) 0.0354(3) -0.0051(3) 0.0036(2) -0.0058(2)
Mo3 0.0260(3) 0.0626(4) 0.0363(3) -0.0004(3) 0.0035(2) 0.0009(2)
Mo4 0.0271(3) 0.0484(3) 0.0389(3) 0.0002(2) 0.0053(2) 0.0003(2)
Mo5 0.0283(3) 0.0462(3) 0.0538(3) -0.0005(3) 0.0116(2) -0.0052(2)
Mo6 0.0361(3) 0.0428(3) 0.0510(3) -0.0011(3) 0.0114(2) -0.0073(2)
Mn1 0.0241(5) 0.0393(6) 0.0304(5) 0.0050(4) 0.0047(4) -0.0002(4)
O1 0.034(2) 0.043(3) 0.031(2) 0.0080(19) -0.0030(18) 0.0022(19)
O2 0.032(2) 0.044(3) 0.041(2) 0.008(2) 0.0046(19) 0.002(2)
O3 0.030(2) 0.048(3) 0.043(3) 0.002(2) 0.0073(19) 0.003(2)
O4 0.037(2) 0.059(3) 0.035(2) 0.011(2) 0.0064(19) 0.008(2)
O5 0.033(3) 0.098(4) 0.041(3) -0.006(3) 0.003(2) -0.002(3)
O6 0.039(3) 0.052(3) 0.057(3) -0.003(2) 0.000(2) 0.001(2)
O7 0.035(3) 0.087(4) 0.047(3) -0.005(3) 0.001(2) 0.002(3)
O8 0.042(3) 0.069(3) 0.049(3) 0.002(3) 0.017(2) 0.001(2)
O9 0.033(2) 0.057(3) 0.039(2) 0.001(2) 0.0033(19) 0.013(2)
O10 0.036(3) 0.068(3) 0.048(3) 0.005(2) 0.011(2) 0.001(2)
O11 0.032(2) 0.039(2) 0.043(3) 0.009(2) 0.0084(19) 0.0026(19)
O12 0.037(2) 0.044(3) 0.042(3) 0.014(2) 0.011(2) 0.006(2)
O13 0.041(3) 0.069(4) 0.041(3) 0.001(2) 0.008(2) -0.002(2)
O14 0.028(2) 0.051(3) 0.031(2) 0.004(2) -0.0001(18) -0.002(2)
O15 0.028(2) 0.063(3) 0.039(2) -0.003(2) 0.0055(19) -0.007(2)
O16 0.037(3) 0.050(3) 0.059(3) 0.002(2) 0.014(2) -0.010(2)
O17 0.038(2) 0.045(3) 0.043(3) -0.003(2) 0.011(2) -0.003(2)
O18 0.051(3) 0.063(3) 0.049(3) -0.012(3) 0.019(2) -0.014(3)
O19 0.058(3) 0.060(3) 0.073(4) -0.001(3) 0.033(3) -0.012(3)
O20 0.035(3) 0.077(4) 0.056(3) -0.007(3) 0.008(2) -0.013(3)
O21 0.034(3) 0.059(3) 0.077(4) -0.015(3) 0.002(3) -0.004(2)
O22 0.056(3) 0.052(3) 0.064(3) 0.002(3) 0.015(3) 0.009(3)
O23 0.077(4) 0.042(3) 0.075(4) -0.003(3) 0.032(3) -0.009(3)
O24 0.033(2) 0.061(3) 0.033(2) -0.001(2) 0.0039(19) -0.001(2)
N1 0.045(4) 0.079(5) 0.057(4) -0.001(4) 0.002(3) 0.029(3)
N2 0.049(4) 0.115(7) 0.060(4) 0.004(4) 0.007(3) -0.041(4)
N3 0.061(4) 0.066(4) 0.034(3) -0.004(3) 0.003(3) -0.006(3)
C1 0.048(4) 0.054(5) 0.046(4) 0.017(3) 0.013(3) 0.013(3)
C2 0.055(4) 0.054(5) 0.042(4) 0.019(3) 0.017(3) 0.013(4)
C3 0.045(4) 0.068(5) 0.036(4) 0.014(3) 0.007(3) 0.013(4)
C4 0.050(4) 0.056(5) 0.041(4) 0.019(3) 0.011(3) 0.012(4)
C5 0.067(6) 0.073(6) 0.063(5) 0.032(5) 0.025(4) 0.021(5)
C6 0.141(12) 0.112(11) 0.095(9) 0.017(8) 0.022(9) 0.034(9)
C7 0.093(10) 0.126(13) 0.066(8) 0.012(8) 0.028(7) 0.033(9)
C14 0.038(3) 0.040(4) 0.034(3) 0.007(3) -0.001(3) 0.002(3)
C15 0.041(4) 0.045(4) 0.034(3) 0.009(3) 0.007(3) 0.000(3)
C16 0.039(4) 0.040(4) 0.042(4) 0.006(3) -0.001(3) -0.001(3)
C17 0.039(4) 0.047(4) 0.035(3) 0.009(3) -0.002(3) 0.002(3)
C18 0.046(4) 0.049(4) 0.040(4) 0.006(3) 0.003(3) 0.000(3)
C19 0.085(6) 0.058(5) 0.042(4) 0.005(4) 0.001(4) 0.019(5)
C20 0.070(5) 0.068(5) 0.038(4) 0.006(4) 0.009(4) 0.011(4)
C21 0.078(6) 0.066(6) 0.050(5) 0.017(4) 0.018(4) 0.021(5)
C22 0.074(6) 0.077(6) 0.058(5) 0.029(5) 0.016(4) 0.022(5)
C23 0.108(9) 0.091(8) 0.065(6) 0.024(5) 0.020(6) 0.041(7)
C24 0.102(8) 0.089(8) 0.076(7) 0.026(6) 0.020(6) 0.045(7)
C25 0.108(9) 0.116(10) 0.091(8) 0.026(7) 0.022(7) 0.041(8)
C26 0.159(14) 0.094(10) 0.126(11) 0.011(8) 0.008(10) 0.062(10)
C27 0.048(5) 0.066(5) 0.069(5) -0.001(4) 0.014(4) 0.023(4)
C28 0.050(5) 0.078(6) 0.079(6) -0.002(5) 0.020(4) 0.001(4)
C29 0.084(7) 0.091(8) 0.075(6) -0.008(6) 0.034(6) -0.014(6)
C35 0.057(5) 0.094(8) 0.088(7) -0.020(6) -0.009(5) 0.030(5)
C36 0.081(8) 0.105(9) 0.110(9) -0.042(7) -0.006(7) 0.028(7)
C39 0.048(5) 0.079(6) 0.065(5) -0.005(5) -0.006(4) 0.029(4)
C40 0.060(5) 0.073(6) 0.077(6) 0.007(5) 0.005(5) 0.011(5)
C43 0.051(5) 0.115(9) 0.073(6) 0.004(6) 0.002(5) -0.029(5)
C44 0.053(6) 0.135(11) 0.097(8) 0.001(8) -0.008(5) -0.038(6)
C45 0.064(7) 0.130(12) 0.135(12) -0.003(9) -0.029(7) -0.013(7)
C47 0.053(5) 0.118(9) 0.062(5) 0.010(5) -0.002(4) -0.045(5)
C48 0.084(7) 0.115(9) 0.071(6) 0.023(6) 0.000(5) -0.048(7)
C49 0.077(7) 0.107(9) 0.082(7) 0.017(6) 0.002(6) -0.027(6)
C51 0.054(5) 0.098(7) 0.063(5) 0.005(5) 0.009(4) -0.036(5)
C52 0.063(6) 0.173(13) 0.081(7) -0.017(8) 0.031(6) -0.051(7)
C53 0.057(6) 0.128(10) 0.090(8) -0.013(7) 0.030(5) 0.000(6)
C54 0.076(7) 0.119(10) 0.079(7) 0.006(7) 0.016(6) -0.005(7)
C55 0.069(6) 0.132(10) 0.064(6) -0.013(6) 0.022(5) -0.061(6)
C56 0.100(8) 0.161(12) 0.061(6) -0.026(7) 0.022(6) -0.078(9)
C57 0.101(9) 0.175(15) 0.118(10) -0.058(10) 0.050(8) -0.074(10)
C58 0.171(15) 0.207(18) 0.095(10) -0.060(11) 0.064(10) -0.103(14)
C59 0.058(5) 0.065(5) 0.039(4) 0.001(4) 0.007(3) -0.009(4)
C60 0.054(5) 0.075(6) 0.042(4) -0.002(4) -0.006(4) 0.002(4)
C61 0.052(5) 0.088(7) 0.059(5) -0.012(5) 0.000(4) -0.001(5)
C62 0.070(7) 0.161(12) 0.068(6) -0.027(7) -0.001(5) 0.026(7)
C63 0.063(5) 0.071(6) 0.036(4) 0.003(4) 0.008(4) -0.011(4)
C64 0.063(5) 0.075(6) 0.043(4) -0.005(4) 0.014(4) -0.011(4)
C65 0.097(8) 0.101(8) 0.051(5) -0.014(5) 0.022(5) -0.048(6)
C66 0.114(9) 0.106(9) 0.066(6) 0.002(6) 0.027(6) -0.029(7)
C67 0.062(5) 0.079(6) 0.054(5) -0.010(4) 0.007(4) 0.006(5)
C71 0.077(6) 0.088(7) 0.039(4) -0.010(4) 0.009(4) -0.020(5)
C72 0.112(9) 0.098(8) 0.059(6) -0.017(6) -0.002(6) -0.024(7)

loop_
_atom_type_symbol
_atom_type_description
_atom_type_scat_dispersion_real
_atom_type_scat_dispersion_imag
_atom_type_scat_source
Mo Mo -0.0483 2.7339 'International Tables Vol C Tables 4.2.6.8 and 6.1.1.4'
Mn Mn -0.5299 2.8052 'International Tables Vol C Tables 4.2.6.8 and 6.1.1.4'
O O 0.0492 0.0322 'International Tables Vol C Tables 4.2.6.8 and 6.1.1.4'
N N 0.0311 0.0180 'International Tables Vol C Tables 4.2.6.8 and 6.1.1.4'
C C 0.0181 0.0091 'International Tables Vol C Tables 4.2.6.8 and 6.1.1.4'
H H 0.0000 0.0000 'International Tables Vol C Tables 4.2.6.8 and 6.1.1.4'

loop_
_geom_angle_atom_site_label_1
_geom_angle_atom_site_label_2
_geom_angle_atom_site_label_3
_geom_angle
O22 Mo1 O13 106.3(3)
O22 Mo1 O9 98.6(2)
O13 Mo1 O9 101.0(2)
O22 Mo1 O17 102.6(2)
O13 Mo1 O17 99.3(2)
O9 Mo1 O17 145.11(19)
O22 Mo1 O12 91.5(2)
O13 Mo1 O12 161.6(2)
O9 Mo1 O12 80.43(18)
O17 Mo1 O12 71.70(17)
O22 Mo1 O1 160.0(2)
O13 Mo1 O1 92.8(2)
O9 Mo1 O1 71.29(17)
O17 Mo1 O1 79.60(17)
O12 Mo1 O1 70.08(16)
O5 Mo2 O18 105.4(3)
O5 Mo2 O24 99.4(2)
O18 Mo2 O24 102.4(2)
O5 Mo2 O15 102.3(2)
O18 Mo2 O15 97.8(2)
O24 Mo2 O15 145.1(2)
O5 Mo2 O4 92.7(2)
O18 Mo2 O4 160.9(2)
O24 Mo2 O4 80.37(19)
O15 Mo2 O4 71.65(19)
O5 Mo2 O14 161.8(2)
O18 Mo2 O14 91.8(2)
O24 Mo2 O14 70.67(17)
O15 Mo2 O14 80.63(17)
O4 Mo2 O14 71.00(16)
O8 Mo3 O7 105.9(3)
O8 Mo3 O9 102.9(2)
O7 Mo3 O9 97.7(2)
O8 Mo3 O15 97.7(2)
O7 Mo3 O15 102.8(2)
O9 Mo3 O15 145.61(18)
O8 Mo3 O4 161.3(2)
O7 Mo3 O4 91.4(2)
O9 Mo3 O4 81.24(18)
O15 Mo3 O4 71.06(18)
O8 Mo3 O1 92.5(2)
O7 Mo3 O1 160.5(2)
O9 Mo3 O1 71.33(17)
O15 Mo3 O1 80.59(17)
O4 Mo3 O1 71.34(16)
O10 Mo4 O6 104.9(3)
O10 Mo4 O3 102.7(2)
O6 Mo4 O3 98.2(2)
O10 Mo4 O24 98.9(2)
O6 Mo4 O24 101.7(2)
O3 Mo4 O24 145.52(19)
O10 Mo4 O2 92.0(2)
O6 Mo4 O2 162.0(2)
O3 Mo4 O2 71.39(17)
O24 Mo4 O2 81.43(19)
O10 Mo4 O14 160.8(2)
O6 Mo4 O14 93.3(2)
O3 Mo4 O14 80.33(16)
O24 Mo4 O14 70.77(16)
O2 Mo4 O14 70.79(16)
O19 Mo5 O21 105.4(3)
O19 Mo5 O16 98.9(2)
O21 Mo5 O16 102.2(2)
O19 Mo5 O3 102.1(2)
O21 Mo5 O3 98.5(2)
O16 Mo5 O3 145.26(19)
O19 Mo5 O11 161.0(2)
O21 Mo5 O11 92.6(2)
O16 Mo5 O11 70.80(17)
O3 Mo5 O11 80.75(17)
O19 Mo5 O2 92.0(2)
O21 Mo5 O2 161.2(2)
O16 Mo5 O2 81.60(19)
O3 Mo5 O2 70.38(17)
O11 Mo5 O2 71.12(15)
O23 Mo6 O20 105.6(3)
O23 Mo6 O17 102.4(2)
O20 Mo6 O17 98.1(2)
O23 Mo6 O16 97.4(2)
O20 Mo6 O16 102.8(2)
O17 Mo6 O16 146.1(2)
O23 Mo6 O11 160.4(2)
O20 Mo6 O11 92.7(2)
O17 Mo6 O11 81.49(18)
O16 Mo6 O11 71.19(18)
O23 Mo6 O12 91.6(2)
O20 Mo6 O12 161.6(2)
O17 Mo6 O12 71.29(17)
O16 Mo6 O12 80.93(18)
O11 Mo6 O12 71.21(16)
O12 Mn1 O14 179.82(19)
O12 Mn1 O1 87.21(19)
O14 Mn1 O1 92.65(19)
O12 Mn1 O2 92.68(19)
O14 Mn1 O2 87.46(19)
O1 Mn1 O2 179.9(2)
O12 Mn1 O4 92.8(2)
O14 Mn1 O4 87.27(19)
O1 Mn1 O4 87.56(18)
O2 Mn1 O4 92.45(18)
O12 Mn1 O11 87.36(19)
O14 Mn1 O11 92.53(18)
O1 Mn1 O11 92.75(18)
O2 Mn1 O11 87.24(18)
O4 Mn1 O11 179.6(2)
C15 O1 Mn1 116.2(4)
C15 O1 Mo3 122.6(4)
Mn1 O1 Mo3 101.06(17)
C15 O1 Mo1 120.7(4)
Mn1 O1 Mo1 101.15(18)
Mo3 O1 Mo1 90.23(15)
C2 O2 Mn1 116.5(4)
C2 O2 Mo4 121.0(4)
Mn1 O2 Mo4 101.31(19)
C2 O2 Mo5 121.4(4)
Mn1 O2 Mo5 100.82(18)
Mo4 O2 Mo5 90.95(15)
Mo5 O3 Mo4 121.8(2)
C3 O4 Mn1 115.3(4)
C3 O4 Mo2 122.6(4)
Mn1 O4 Mo2 100.94(19)
C3 O4 Mo3 122.1(4)
Mn1 O4 Mo3 100.04(18)
Mo2 O4 Mo3 90.80(17)
Mo1 O9 Mo3 121.5(2)
C17 O11 Mn1 115.3(4)
C17 O11 Mo6 121.2(4)
Mn1 O11 Mo6 100.83(18)
C17 O11 Mo5 122.4(4)
Mn1 O11 Mo5 100.82(18)
Mo6 O11 Mo5 91.59(15)
C1 O12 Mn1 115.7(4)
C1 O12 Mo1 121.3(4)
Mn1 O12 Mo1 101.57(18)
C1 O12 Mo6 122.8(4)
Mn1 O12 Mo6 100.58(18)
Mo1 O12 Mo6 89.77(16)
C16 O14 Mn1 116.0(4)
C16 O14 Mo4 122.2(4)
Mn1 O14 Mo4 100.44(18)
C16 O14 Mo2 121.7(4)
Mn1 O14 Mo2 100.78(18)
Mo4 O14 Mo2 90.55(14)
Mo2 O15 Mo3 121.2(3)
Mo5 O16 Mo6 121.7(3)
Mo6 O17 Mo1 121.3(2)
Mo2 O24 Mo4 123.0(2)
C39 N1 C31 110.6(7)
C39 N1 C27 110.4(6)
C31 N1 C27 106.9(6)
C39 N1 C35 106.3(6)
C31 N1 C35 113.0(7)
C27 N1 C35 109.7(8)
C43 N2 C51 111.2(7)
C43 N2 C47 105.9(7)
C51 N2 C47 111.9(8)
C43 N2 C55 112.4(9)
C51 N2 C55 105.2(7)
C47 N2 C55 110.5(7)
C67 N3 C71 112.0(7)
C67 N3 C59 105.3(6)
C71 N3 C59 111.6(6)
C67 N3 C63 111.5(7)
C71 N3 C63 105.7(6)
C59 N3 C63 110.8(6)
C77' N5 N5' 59(3)
C77' N5 C77 55(3)
N5' N5 C77 114(4)
C77' N5 C78' 111(4)
N5' N5 C78' 146(4)
C77 N5 C78' 63(3)
C77' N5' N5 55(3)
O12 C1 C4 115.1(6)
O2 C2 C4 114.0(5)
O4 C3 C4 114.7(6)
C1 C4 C2 112.0(6)
C1 C4 C3 111.1(6)
C2 C4 C3 112.0(7)
C1 C4 C5 108.5(7)
C2 C4 C5 107.6(6)
C3 C4 C5 105.2(6)
C6 C5 C4 119.3(9)
C5 C6 C7 113.9(12)
C8 C7 C6 109.0(12)
C9 C8 C7 106.8(12)
C8 C9 C10 118.0(15)
C11 C10 C9 114(2)
C10 C11 C12 125(3)
C11 C12 C13 130(3)
C17 C14 C16 112.0(6)
C17 C14 C15 112.2(6)
C16 C14 C15 111.4(5)
C17 C14 C18 107.4(5)
C16 C14 C18 105.6(6)
C15 C14 C18 107.7(5)
O1 C15 C14 114.2(5)
O14 C16 C14 114.6(6)
O11 C17 C14 114.6(5)
C19 C18 C14 117.3(6)
C20 C19 C18 114.3(7)
C21 C20 C19 114.3(7)
C20 C21 C22 112.6(7)
C23 C22 C21 113.9(8)
C24 C23 C22 113.1(8)
C23 C24 C25 112.7(9)
C26 C25 C24 125.0(15)
C28 C27 N1 115.9(7)
C27 C28 C29 109.6(7)
C30 C29 C28 111.5(10)
N1 C31 C32 115.1(8)
C31 C32 C33 109.1(10)
C34 C33 C32 109(2)
C36 C35 N1 115.4(8)
C35 C36 C37 111.5(10)
C38 C37 C36 106.9(13)
N1 C39 C40 115.4(7)
C39 C40 C41 108.4(8)
C42 C41 C40 112.9(11)
N2 C43 C44 116.9(8)
C45 C44 C43 109.9(9)
C44 C45 C46 113.7(11)
C48 C47 N2 114.7(8)
C47 C48 C49 110.1(8)
C50 C49 C48 116.0(12)
N2 C51 C52 117.3(8)
C53 C52 C51 112.1(9)
C52 C53 C54 113.4(10)
N2 C55 C56 113.5(8)
C57 C56 C55 108.2(9)
C58 C57 C56 114.4(11)
C60 C59 N3 118.3(6)
C61 C60 C59 108.9(7)
C62 C61 C60 112.6(8)
C64 C63 N3 117.1(6)
C63 C64 C65 110.1(7)
C66 C65 C64 114.0(8)
N3 C67 C68 118.3(8)
C69 C68 C67 108.3(10)
C70 C69 C68 121.1(14)
C72 C71 N3 117.0(7)
C71 C72 C73 108.0(11)
C74 C73 C72 118.7(16)
N4 C75 C76 168.7(19)
C78 C77 C77' 89(3)
C78 C77 N5 141(4)
C77' C77 N5 52(2)
C78 C77 C78' 147(4)
C77' C77 C78' 113(3)
N5 C77 C78' 68(3)
C77 C78 C77' 47.2(19)
N5 C77' C77 73(3)
N5 C77' N5' 66(3)
C77 C77' N5' 138(4)
N5 C77' C78 116(3)
C77 C77' C78 43.6(19)
N5' C77' C78 178(4)
C77 C78' N5 49(2)

loop_
_geom_bond_atom_site_label_1
_geom_bond_atom_site_label_2
_geom_bond_distance
Mo1 O22 1.696(5)
Mo1 O13 1.713(5)
Mo1 O9 1.920(5)
Mo1 O17 1.922(5)
Mo1 O12 2.364(4)
Mo1 O1 2.367(5)
Mo2 O5 1.690(5)
Mo2 O18 1.714(6)
Mo2 O24 1.917(5)
Mo2 O15 1.920(5)
Mo2 O4 2.340(5)
Mo2 O14 2.384(4)
Mo3 O8 1.697(5)
Mo3 O7 1.699(5)
Mo3 O9 1.922(5)
Mo3 O15 1.924(5)
Mo3 O4 2.364(4)
Mo3 O1 2.364(4)
Mo4 O10 1.693(5)
Mo4 O6 1.706(5)
Mo4 O3 1.925(5)
Mo4 O24 1.928(4)
Mo4 O2 2.336(5)
Mo4 O14 2.372(4)
Mo5 O19 1.696(5)
Mo5 O21 1.701(5)
Mo5 O16 1.921(5)
Mo5 O3 1.924(5)
Mo5 O11 2.353(4)
Mo5 O2 2.381(4)
Mo6 O23 1.692(5)
Mo6 O20 1.698(5)
Mo6 O17 1.921(4)
Mo6 O16 1.925(5)
Mo6 O11 2.333(5)
Mo6 O12 2.382(5)
Mn1 O12 1.964(5)
Mn1 O14 1.966(5)
Mn1 O1 1.975(5)
Mn1 O2 1.979(5)
Mn1 O4 2.009(5)
Mn1 O11 2.011(4)
O1 C15 1.449(7)
O2 C2 1.440(8)
O4 C3 1.433(8)
O11 C17 1.450(8)
O12 C1 1.443(8)
O14 C16 1.447(8)
N1 C39 1.512(11)
N1 C31 1.523(11)
N1 C27 1.530(11)
N1 C35 1.542(11)
N2 C43 1.500(13)
N2 C51 1.504(13)
N2 C47 1.516(10)
N2 C55 1.528(11)
N3 C67 1.507(11)
N3 C71 1.514(9)
N3 C59 1.517(10)
N3 C63 1.518(10)
N4 C75 1.20(2)
N5 C77' 1.13(4)
N5 N5' 1.25(5)
N5 C77 1.37(5)
N5 C78' 1.68(7)
N5' C77' 1.18(4)
C1 C4 1.528(11)
C2 C4 1.535(10)
C3 C4 1.550(11)
C4 C5 1.560(10)
C5 C6 1.450(16)
C6 C7 1.638(17)
C7 C8 1.57(2)
C8 C9 1.55(2)
C9 C10 1.60(2)
C8' C9' 1.35(7)
C10 C11 1.25(3)
C11 C12 1.27(3)
C12 C13 1.32(4)
C14 C17 1.518(9)
C14 C16 1.540(9)
C14 C15 1.541(9)
C14 C18 1.546(9)
C18 C19 1.522(10)
C19 C20 1.520(11)
C20 C21 1.491(11)
C21 C22 1.543(11)
C22 C23 1.523(13)
C23 C24 1.510(13)
C24 C25 1.528(15)
C25 C26 1.303(17)
C27 C28 1.501(12)
C28 C29 1.519(14)
C29 C30 1.439(16)
C31 C32 1.538(14)
C32 C33 1.543(17)
C33 C34 1.441(19)
C35 C36 1.502(14)
C36 C37 1.519(17)
C37 C38 1.481(19)
C39 C40 1.522(12)
C40 C41 1.529(14)
C41 C42 1.522(18)
C43 C44 1.537(13)
C44 C45 1.482(17)
C45 C46 1.540(18)
C47 C48 1.515(14)
C48 C49 1.525(14)
C49 C50 1.484(15)
C51 C52 1.521(13)
C52 C53 1.508(16)
C53 C54 1.542(14)
C55 C56 1.532(15)
C56 C57 1.527(15)
C57 C58 1.507(17)
C59 C60 1.512(11)
C60 C61 1.512(12)
C61 C62 1.505(13)
C63 C64 1.510(11)
C64 C65 1.510(12)
C65 C66 1.491(13)
C67 C68 1.526(14)
C68 C69 1.520(18)
C69 C70 1.445(15)
C71 C72 1.501(14)
C72 C73 1.560(15)
C73 C74 1.477(17)
C73' C74' 1.63(4)
C75 C76 1.425(18)
C77 C78 1.10(3)
C77 C77' 1.17(4)
C77 C78' 1.61(6)
C78 C77' 1.60(3)
